data_7043451
loop_
_publ_author_name
'Machura, Barbara'
'Klemens, Tomasz'
'Czerwi\'nska, Katarzyna Anna'
'Sz\/lapa-Kula, Agata'
'Kula, S\/lawomir'
'Switlicka, Anna'
'Kotowicz, Sonia'
'Siwy, Mariola'
'Bednarczyk, Katarzyna'
'Krompiec, Stanislaw'
'Smolarek, Karolina'
'Mackowski, Sebastian'
'Danikiewicz, Witold'
'Schab-Balcerzak, Ewa'

_publ_section_title
;
 Synthesis, spectroscopic, electrochemical and computational studies of
 rhenium(I) tricarbonyl complexes based on bidentate-coordinated
 2,6-di(thiazol-2-yl)pyridine derivatives
;
_journal_name_full 'Dalton Trans.'
_journal_paper_doi 10.1039/C7DT01948C
_journal_year 2017
_chemical_formula_moiety 'C28 H20 Cl N4 O4 Re S2'
_chemical_formula_sum 'C28 H20 Cl N4 O4 Re S2'
_chemical_formula_weight 762.25
_space_group_crystal_system monoclinic
_space_group_IT_number 14
_space_group_name_Hall '-P 2yn'
_space_group_name_H-M_alt 'P 1 21/n 1'
_symmetry_space_group_name_Hall '-P 2yn'
_symmetry_space_group_name_H-M 'P 1 21/n 1'
_atom_sites_solution_hydrogens mixed
_audit_creation_method SHELXL-2014/6
_audit_update_record
;
2017-05-25 deposited with the CCDC.
2017-06-26 downloaded from the CCDC.
;
_cell_angle_alpha 90
_cell_angle_beta 107.775(4)
_cell_angle_gamma 90
_cell_formula_units_Z 4
_cell_length_a 13.6914(6)
_cell_length_b 14.0788(8)
_cell_length_c 15.8901(6)
_cell_measurement_reflns_used 5937
_cell_measurement_temperature 295(2)
_cell_measurement_theta_max 29.1890
_cell_measurement_theta_min 3.9210
_cell_volume 2916.7(2)
_computing_cell_refinement 'CrysAlis RED v. 1.163 (UNIL IC & KUMA 2000)'
_computing_data_collection 'CrysAlis CCD v. 1.163 (UNIL IC & KUMA 2000)'
_computing_data_reduction 'CrysAlis RED v. 1.163 (UNIL IC & KUMA 2000)'
_computing_molecular_graphics 'Mercury (Macrae, J.Appl.Cryst. 41 (2008) 466-470'
_computing_publication_material 'Olex2 (Dolomanov et al., 2009)'
_computing_structure_refinement 'SHELXL-2014/6 (Sheldrick, 2014)'
_computing_structure_solution 'SHELXS-97 (Sheldrick, 1990)'
_diffrn_ambient_temperature 295(2)
_diffrn_measured_fraction_theta_full 0.997
_diffrn_measured_fraction_theta_max 0.997
_diffrn_measurement_device_type 'Oxford Diffraction Gemini A Ultra'
_diffrn_radiation_type MoK\a
_diffrn_radiation_wavelength 0.71073
_diffrn_reflns_av_R_equivalents 0.0606
_diffrn_reflns_av_unetI/netI 0.0600
_diffrn_reflns_Laue_measured_fraction_full 0.997
_diffrn_reflns_Laue_measured_fraction_max 0.997
_diffrn_reflns_limit_h_max 16
_diffrn_reflns_limit_h_min -13
_diffrn_reflns_limit_k_max 16
_diffrn_reflns_limit_k_min -16
_diffrn_reflns_limit_l_max 16
_diffrn_reflns_limit_l_min -18
_diffrn_reflns_number 14010
_diffrn_reflns_point_group_measured_fraction_full 0.997
_diffrn_reflns_point_group_measured_fraction_max 0.997
_diffrn_reflns_theta_full 25.005
_diffrn_reflns_theta_max 25.046
_diffrn_reflns_theta_min 3.444
_exptl_absorpt_coefficient_mu 4.441
_exptl_absorpt_correction_T_max 1.0000
_exptl_absorpt_correction_T_min 0.37515
_exptl_absorpt_correction_type multi-scan
_exptl_absorpt_process_details 'Blessing, Acta Cryst. A51 (1995) 33-38'
_exptl_crystal_colour brown
_exptl_crystal_density_diffrn 1.736
_exptl_crystal_description plate
_exptl_crystal_F_000 1488
_exptl_crystal_size_max 0.25
_exptl_crystal_size_mid 0.16
_exptl_crystal_size_min 0.05
_refine_diff_density_max 1.353
_refine_diff_density_min -0.581
_refine_diff_density_rms 0.126
_refine_ls_extinction_method none
_refine_ls_goodness_of_fit_ref 1.041
_refine_ls_hydrogen_treatment constr
_refine_ls_matrix_type full
_refine_ls_number_parameters 362
_refine_ls_number_reflns 5159
_refine_ls_number_restraints 0
_refine_ls_restrained_S_all 1.041
_refine_ls_R_factor_all 0.0674
_refine_ls_R_factor_gt 0.0471
_refine_ls_shift/su_max 0.001
_refine_ls_shift/su_mean 0.000
_refine_ls_structure_factor_coef Fsqd
_refine_ls_weighting_details 'w=1/[\s^2^(Fo^2^)+(0.0640P)^2^] where P=(Fo^2^+2Fc^2^)/3'
_refine_ls_weighting_scheme calc
_refine_ls_wR_factor_gt 0.1139
_refine_ls_wR_factor_ref 0.1257
_reflns_Friedel_coverage 0.000
_reflns_number_gt 3915
_reflns_number_total 5159
_reflns_threshold_expression 'I > 2\s(I)'
_cod_data_source_file c7dt01948c2.cif
_cod_data_source_block ren529b
_cod_original_cell_volume 2916.7(3)
_cod_database_code 7043451
_shelx_space_group_comment
;
The symmetry employed for this shelxl refinement is uniquely defined
by the following loop, which should always be used as a source of
symmetry information in preference to the above space-group names.
They are only intended as comments.
;
_shelxl_version_number 2014/6

loop_
_space_group_symop_operation_xyz
'x, y, z'
'-x+1/2, y+1/2, -z+1/2'
'-x, -y, -z'
'x-1/2, -y-1/2, z-1/2'

loop_
_atom_site_label
_atom_site_type_symbol
_atom_site_fract_x
_atom_site_fract_y
_atom_site_fract_z
_atom_site_U_iso_or_equiv
_atom_site_adp_type
_atom_site_occupancy
_atom_site_site_symmetry_order
_atom_site_calc_flag
_atom_site_refinement_flags_posn
_atom_site_refinement_flags_adp
Re1 Re 0.41945(2) 0.91001(2) 0.23474(2) 0.05371(15) Uani 1 1 d . .
Cl1 Cl 0.39635(15) 1.06419(14) 0.15568(13) 0.0657(5) Uani 1 1 d . .
S1 S 0.64311(13) 0.88712(13) 0.07355(12) 0.0565(5) Uani 1 1 d . .
S2 S 0.2029(2) 0.7209(2) 0.16804(18) 0.1006(8) Uani 1 1 d . .
O2 O 0.5335(6) 0.9973(6) 0.4128(4) 0.132(3) Uani 1 1 d . .
O1 O 0.2198(5) 0.9504(6) 0.2773(4) 0.101(2) Uani 1 1 d . .
O3 O 0.4502(5) 0.7180(5) 0.3274(4) 0.098(2) Uani 1 1 d . .
N2 N 0.3623(4) 0.8551(4) 0.0968(3) 0.0469(13) Uani 1 1 d . .
N1 N 0.5528(4) 0.8988(4) 0.1909(3) 0.0481(14) Uani 1 1 d . .
N3 N 0.0926(6) 0.8558(7) 0.0705(5) 0.094(2) Uani 1 1 d . .
N4 N 0.1738(5) 0.8624(5) -0.4614(3) 0.0641(16) Uani 1 1 d . .
C2 C 0.4886(7) 0.9648(8) 0.3466(5) 0.083(3) Uani 1 1 d . .
C1 C 0.2933(7) 0.9313(6) 0.2616(5) 0.063(2) Uani 1 1 d . .
C3 C 0.4387(6) 0.7877(7) 0.2930(5) 0.066(2) Uani 1 1 d . .
C4 C 0.6552(5) 0.9128(5) 0.2340(5) 0.060(2) Uani 1 1 d . .
H4 H 0.6812 0.9240 0.2944 0.073 Uiso 1 1 calc R U
C5 C 0.7149(6) 0.9087(5) 0.1796(6) 0.065(2) Uani 1 1 d . .
H5 H 0.7857 0.9166 0.1980 0.078 Uiso 1 1 calc R U
C6 C 0.5359(5) 0.8834(5) 0.1065(4) 0.0451(15) Uani 1 1 d . .
C7 C 0.4308(5) 0.8647(4) 0.0504(4) 0.0429(15) Uani 1 1 d . .
C8 C 0.4047(5) 0.8601(5) -0.0392(4) 0.0462(15) Uani 1 1 d . .
H8 H 0.4554 0.8682 -0.0664 0.055 Uiso 1 1 calc R U
C9 C 0.3041(5) 0.8435(5) -0.0916(4) 0.0480(15) Uani 1 1 d . .
C10 C 0.2346(5) 0.8275(5) -0.0435(4) 0.0560(18) Uani 1 1 d . .
H10 H 0.1667 0.8130 -0.0740 0.067 Uiso 1 1 calc R U
C11 C 0.2642(5) 0.8326(5) 0.0473(4) 0.0514(17) Uani 1 1 d . .
C12 C 0.1888(5) 0.8096(6) 0.0926(5) 0.067(2) Uani 1 1 d . .
C13 C 0.0444(7) 0.8105(11) 0.1241(8) 0.133(5) Uani 1 1 d . .
H13 H -0.0204 0.8305 0.1239 0.160 Uiso 1 1 calc R U
C14 C 0.0890(7) 0.7390(10) 0.1759(7) 0.117(4) Uani 1 1 d . .
H14 H 0.0593 0.7043 0.2115 0.140 Uiso 1 1 calc R U
C15 C 0.2717(5) 0.8428(5) -0.1883(4) 0.0472(16) Uani 1 1 d . .
C16 C 0.3450(6) 0.8359(5) -0.2330(4) 0.0618(19) Uani 1 1 d . .
H16 H 0.4132 0.8272 -0.1999 0.074 Uiso 1 1 calc R U
C17 C 0.3215(5) 0.8412(6) -0.3229(4) 0.0598(19) Uani 1 1 d . .
H17 H 0.3720 0.8371 -0.3507 0.072 Uiso 1 1 calc R U
C18 C 0.2178(6) 0.8532(5) -0.3712(4) 0.0579(18) Uani 1 1 d . .
C19 C 0.0666(6) 0.8717(5) -0.4787(5) 0.061(2) Uani 1 1 d . .
C20 C -0.0087(8) 0.8803(6) -0.5598(5) 0.082(3) Uani 1 1 d . .
H20 H 0.0072 0.8795 -0.6127 0.098 Uiso 1 1 calc R U
C21 C -0.1071(8) 0.8898(6) -0.5579(7) 0.088(3) Uani 1 1 d . .
H21 H -0.1593 0.8970 -0.6111 0.105 Uiso 1 1 calc R U
C22 C -0.1323(7) 0.8892(6) -0.4801(7) 0.080(3) Uani 1 1 d . .
H22 H -0.2002 0.8969 -0.4815 0.096 Uiso 1 1 calc R U
C23 C -0.0557(6) 0.8769(5) -0.3993(5) 0.066(2) Uani 1 1 d . .
H23 H -0.0721 0.8743 -0.3467 0.080 Uiso 1 1 calc R U
C24 C 0.0459(5) 0.8687(5) -0.3995(4) 0.0533(17) Uani 1 1 d . .
C25 C 0.1413(5) 0.8585(5) -0.3292(4) 0.0511(16) Uani 1 1 d . .
C26 C 0.1680(5) 0.8529(5) -0.2383(4) 0.0505(16) Uani 1 1 d . .
H26 H 0.1176 0.8559 -0.2102 0.061 Uiso 1 1 calc R U
C27 C 0.2300(8) 0.8707(7) -0.5260(5) 0.081(3) Uani 1 1 d . .
H27A H 0.2919 0.9076 -0.5006 0.097 Uiso 1 1 calc R U
H27B H 0.1880 0.9043 -0.5777 0.097 Uiso 1 1 calc R U
C28 C 0.2586(10) 0.7748(7) -0.5536(7) 0.116(4) Uani 1 1 d . .
H28A H 0.1975 0.7412 -0.5854 0.175 Uiso 1 1 calc R U
H28B H 0.2951 0.7392 -0.5021 0.175 Uiso 1 1 calc R U
H28C H 0.3014 0.7831 -0.5910 0.175 Uiso 1 1 calc R U
O4 O 0.8443(12) 0.9519(9) 0.0116(12) 0.275(9) Uani 1 1 d . .
H4O H 0.7910 0.9455 0.0272 0.330 Uiso 1 1 d R U
H4P H 0.8512 1.0108 -0.0093 0.330 Uiso 1 1 d R U

loop_
_atom_site_aniso_label
_atom_site_aniso_U_11
_atom_site_aniso_U_22
_atom_site_aniso_U_33
_atom_site_aniso_U_23
_atom_site_aniso_U_13
_atom_site_aniso_U_12
Re1 0.0514(2) 0.0768(3) 0.03193(19) 0.00633(12) 0.01134(13) -0.00223(13)
Cl1 0.0702(12) 0.0717(11) 0.0579(11) 0.0053(9) 0.0235(9) 0.0003(10)
S1 0.0426(10) 0.0729(11) 0.0538(10) -0.0002(9) 0.0143(8) 0.0001(9)
S2 0.0931(17) 0.123(2) 0.0863(17) 0.0298(15) 0.0280(13) -0.0219(16)
O2 0.143(6) 0.201(9) 0.046(4) -0.027(4) 0.018(4) -0.064(6)
O1 0.088(5) 0.141(6) 0.091(5) 0.014(4) 0.054(4) 0.012(4)
O3 0.100(5) 0.110(5) 0.091(5) 0.041(4) 0.038(4) 0.027(4)
N2 0.041(3) 0.058(3) 0.038(3) 0.007(2) 0.005(2) -0.005(3)
N1 0.046(3) 0.062(3) 0.032(3) 0.004(2) 0.005(2) 0.002(2)
N3 0.074(5) 0.153(7) 0.068(5) 0.020(5) 0.041(4) -0.024(5)
N4 0.075(4) 0.081(4) 0.032(3) 0.002(3) 0.011(3) -0.010(4)
C2 0.082(6) 0.125(8) 0.043(5) -0.003(5) 0.022(4) -0.018(6)
C1 0.056(5) 0.080(5) 0.061(5) 0.005(4) 0.032(4) 0.002(4)
C3 0.060(4) 0.097(6) 0.044(4) 0.014(4) 0.019(3) 0.002(4)
C4 0.037(4) 0.089(6) 0.046(4) 0.002(3) -0.002(3) -0.002(3)
C5 0.037(4) 0.075(5) 0.074(6) -0.002(4) 0.001(4) -0.007(3)
C6 0.043(4) 0.056(4) 0.036(4) 0.009(3) 0.010(3) 0.000(3)
C7 0.052(4) 0.038(3) 0.034(3) 0.004(3) 0.007(3) 0.003(3)
C8 0.041(3) 0.058(4) 0.040(4) 0.002(3) 0.013(3) -0.002(3)
C9 0.045(4) 0.051(4) 0.047(4) -0.003(3) 0.014(3) -0.008(3)
C10 0.047(4) 0.065(4) 0.046(4) 0.004(3) 0.000(3) -0.006(3)
C11 0.045(4) 0.060(4) 0.045(4) 0.005(3) 0.009(3) -0.008(3)
C12 0.049(4) 0.098(6) 0.056(4) 0.009(4) 0.017(3) -0.015(4)
C13 0.051(5) 0.231(15) 0.121(9) 0.045(10) 0.033(6) -0.015(7)
C14 0.072(6) 0.201(13) 0.080(7) 0.029(8) 0.028(5) -0.034(7)
C15 0.046(4) 0.062(4) 0.030(3) -0.001(3) 0.007(3) -0.008(3)
C16 0.054(4) 0.077(5) 0.045(4) -0.004(3) 0.001(3) -0.011(4)
C17 0.057(4) 0.089(5) 0.038(4) -0.004(3) 0.021(3) -0.011(4)
C18 0.066(5) 0.062(4) 0.038(4) -0.003(3) 0.005(3) -0.008(4)
C19 0.065(5) 0.062(4) 0.043(4) 0.004(3) -0.001(3) -0.012(4)
C20 0.105(8) 0.078(5) 0.041(4) 0.005(4) -0.010(5) -0.005(5)
C21 0.077(7) 0.097(7) 0.063(6) 0.019(5) -0.018(5) -0.009(5)
C22 0.060(5) 0.075(5) 0.086(7) 0.017(5) -0.007(5) -0.001(4)
C23 0.059(5) 0.066(5) 0.065(5) 0.005(4) 0.005(4) -0.005(4)
C24 0.049(4) 0.057(4) 0.042(4) 0.001(3) -0.003(3) -0.009(3)
C25 0.048(4) 0.060(4) 0.042(4) -0.001(3) 0.009(3) -0.003(3)
C26 0.050(4) 0.053(4) 0.047(4) -0.003(3) 0.011(3) -0.004(3)
C27 0.107(7) 0.093(6) 0.043(4) -0.006(4) 0.023(4) -0.027(6)
C28 0.173(11) 0.112(8) 0.094(7) -0.012(6) 0.084(8) -0.013(8)
O4 0.294(18) 0.182(10) 0.40(2) 0.115(14) 0.177(17) 0.091(12)

loop_
_atom_type_symbol
_atom_type_description
_atom_type_scat_dispersion_real
_atom_type_scat_dispersion_imag
_atom_type_scat_source
C C 0.0033 0.0016 'International Tables Vol C Tables 4.2.6.8 and 6.1.1.4'
H H 0.0000 0.0000 'International Tables Vol C Tables 4.2.6.8 and 6.1.1.4'
N N 0.0061 0.0033 'International Tables Vol C Tables 4.2.6.8 and 6.1.1.4'
O O 0.0106 0.0060 'International Tables Vol C Tables 4.2.6.8 and 6.1.1.4'
Cl Cl 0.1484 0.1585 'International Tables Vol C Tables 4.2.6.8 and 6.1.1.4'
Re Re -1.0185 7.2310 'International Tables Vol C Tables 4.2.6.8 and 6.1.1.4'
S S 0.1246 0.1234 'International Tables Vol C Tables 4.2.6.8 and 6.1.1.4'

loop_
_geom_angle_atom_site_label_1
_geom_angle_atom_site_label_2
_geom_angle_atom_site_label_3
_geom_angle
C2 Re1 C1 87.4(4)
C2 Re1 C3 87.6(4)
C1 Re1 C3 91.9(3)
C2 Re1 N1 95.9(3)
C1 Re1 N1 172.6(3)
C3 Re1 N1 94.8(3)
C2 Re1 N2 169.8(3)
C1 Re1 N2 101.7(3)
C3 Re1 N2 96.7(3)
N1 Re1 N2 74.57(19)
C2 Re1 Cl1 93.9(3)
C1 Re1 Cl1 89.5(2)
C3 Re1 Cl1 178.0(2)
N1 Re1 Cl1 83.66(14)
N2 Re1 Cl1 81.54(14)
C5 S1 C6 89.6(4)
C14 S2 C12 91.9(5)
C7 N2 C11 115.3(5)
C7 N2 Re1 113.9(4)
C11 N2 Re1 129.3(5)
C6 N1 C4 111.6(6)
C6 N1 Re1 116.3(4)
C4 N1 Re1 131.9(5)
C13 N3 C12 102.6(8)
C18 N4 C19 107.9(6)
C18 N4 C27 125.4(7)
C19 N4 C27 126.4(6)
O2 C2 Re1 177.3(9)
O1 C1 Re1 175.3(8)
O3 C3 Re1 179.2(8)
C5 C4 N1 113.4(7)
C5 C4 H4 123.3
N1 C4 H4 123.3
C4 C5 S1 111.1(6)
C4 C5 H5 124.4
S1 C5 H5 124.4
N1 C6 C7 119.2(6)
N1 C6 S1 114.2(5)
C7 C6 S1 126.6(5)
C8 C7 N2 123.8(6)
C8 C7 C6 122.8(6)
N2 C7 C6 113.4(5)
C7 C8 C9 122.0(6)
C7 C8 H8 119.0
C9 C8 H8 119.0
C8 C9 C10 114.3(6)
C8 C9 C15 123.7(6)
C10 C9 C15 122.0(5)
C11 C10 C9 121.9(6)
C11 C10 H10 119.0
C9 C10 H10 119.0
N2 C11 C10 122.5(7)
N2 C11 C12 118.9(6)
C10 C11 C12 118.5(6)
N3 C12 C11 121.3(7)
N3 C12 S2 114.2(6)
C11 C12 S2 124.3(6)
C14 C13 N3 121.1(10)
C14 C13 H13 119.5
N3 C13 H13 119.5
C13 C14 S2 110.1(8)
C13 C14 H14 124.9
S2 C14 H14 124.9
C16 C15 C26 118.6(6)
C16 C15 C9 119.9(6)
C26 C15 C9 121.5(6)
C17 C16 C15 123.4(6)
C17 C16 H16 118.3
C15 C16 H16 118.3
C16 C17 C18 117.1(7)
C16 C17 H17 121.5
C18 C17 H17 121.5
N4 C18 C17 128.9(7)
N4 C18 C25 109.6(6)
C17 C18 C25 121.5(6)
C24 C19 C20 123.4(8)
C24 C19 N4 108.2(6)
C20 C19 N4 128.3(8)
C21 C20 C19 116.6(9)
C21 C20 H20 121.7
C19 C20 H20 121.7
C20 C21 C22 122.5(8)
C20 C21 H21 118.8
C22 C21 H21 118.8
C21 C22 C23 120.1(9)
C21 C22 H22 120.0
C23 C22 H22 120.0
C24 C23 C22 118.4(8)
C24 C23 H23 120.8
C22 C23 H23 120.8
C19 C24 C23 119.0(6)
C19 C24 C25 108.7(7)
C23 C24 C25 132.4(7)
C26 C25 C18 119.8(6)
C26 C25 C24 134.7(7)
C18 C25 C24 105.5(6)
C25 C26 C15 119.7(7)
C25 C26 H26 120.2
C15 C26 H26 120.2
N4 C27 C28 111.8(7)
N4 C27 H27A 109.3
C28 C27 H27A 109.3
N4 C27 H27B 109.3
C28 C27 H27B 109.3
H27A C27 H27B 107.9
C27 C28 H28A 109.5
C27 C28 H28B 109.5
H28A C28 H28B 109.5
C27 C28 H28C 109.5
H28A C28 H28C 109.5
H28B C28 H28C 109.5
H4O O4 H4P 113.6

loop_
_geom_bond_atom_site_label_1
_geom_bond_atom_site_label_2
_geom_bond_distance
Re1 C2 1.903(9)
Re1 C1 1.925(9)
Re1 C3 1.935(9)
Re1 N1 2.150(6)
Re1 N2 2.228(5)
Re1 Cl1 2.4794(19)
S1 C5 1.699(8)
S1 C6 1.703(7)
S2 C14 1.623(11)
S2 C12 1.700(8)
O2 C2 1.141(10)
O1 C1 1.140(9)
O3 C3 1.111(9)
N2 C7 1.366(8)
N2 C11 1.371(8)
N1 C6 1.308(8)
N1 C4 1.373(9)
N3 C13 1.383(12)
N3 C12 1.413(11)
N4 C18 1.381(8)
N4 C19 1.415(9)
N4 C27 1.463(10)
C4 C5 1.359(12)
C4 H4 0.9300
C5 H5 0.9300
C6 C7 1.466(8)
C7 C8 1.360(8)
C8 C9 1.394(8)
C8 H8 0.9300
C9 C10 1.409(9)
C9 C15 1.464(9)
C10 C11 1.377(9)
C10 H10 0.9300
C11 C12 1.464(10)
C13 C14 1.324(16)
C13 H13 0.9300
C14 H14 0.9300
C15 C16 1.399(10)
C15 C26 1.406(9)
C16 C17 1.366(9)
C16 H16 0.9300
C17 C18 1.403(9)
C17 H17 0.9300
C18 C25 1.406(10)
C19 C24 1.373(10)
C19 C20 1.389(10)
C20 C21 1.363(14)
C20 H20 0.9300
C21 C22 1.381(14)
C21 H21 0.9300
C22 C23 1.399(11)
C22 H22 0.9300
C23 C24 1.396(10)
C23 H23 0.9300
C24 C25 1.444(8)
C25 C26 1.380(9)
C26 H26 0.9300
C27 C28 1.508(13)
C27 H27A 0.9700
C27 H27B 0.9700
C28 H28A 0.9600
C28 H28B 0.9600
C28 H28C 0.9600
O4 H4O 0.8440
O4 H4P 0.9090

loop_
_geom_hbond_atom_site_label_D
_geom_hbond_atom_site_label_H
_geom_hbond_atom_site_label_A
_geom_hbond_distance_DH
_geom_hbond_distance_HA
_geom_hbond_distance_DA
_geom_hbond_angle_DHA
_geom_hbond_site_symmetry_A
O4 H4O S1 0.84 2.50 3.323(15) 166.9 .
O4 H4P N3 0.91 2.35 3.236(16) 164.6 3_675
C8 H8 S1 0.93 2.85 3.232(6) 105.8 .
C14 H14 Cl1 0.93 2.82 3.597(12) 142.2 2_545
C27 H27B O1 0.97 2.56 3.283(10) 131.8 1_554
